data_4081938
loop_
_publ_author_name
'Kluge, Tim'
'Bette, Martin'
'R\"uffer, Tobias'
'Bruhn, Clemens'
'Wagner, Christoph'
'Str\"ohl, Dieter'
'Schmidt, J\"urgen'
'Steinborn, Dirk'

_publ_section_title
;
 Activation of Acetyl Ligands through Hydrogen Bonds: A New Way to
 Platinum(II) Complexes Bearing Protonated Iminoacetyl Ligands
;
_journal_issue 23
_journal_name_full Organometallics
_journal_page_first 7090
_journal_paper_doi 10.1021/om400812w
_journal_volume 32
_journal_year 2013
_chemical_formula_moiety 'C32 H32 N4 O2 Pt, C H2 Cl2'
_chemical_formula_sum 'C33 H34 Cl2 N4 O2 Pt'
_chemical_formula_weight 784.63
_chemical_name_systematic
;
 ?
;
_space_group_IT_number 2
_symmetry_cell_setting triclinic
_symmetry_space_group_name_Hall '-P 1'
_symmetry_space_group_name_H-M 'P -1'
_atom_sites_solution_hydrogens geom
_atom_sites_solution_primary direct
_atom_sites_solution_secondary difmap
_audit_creation_method SHELXL-97
_cell_angle_alpha 67.977(4)
_cell_angle_beta 82.060(4)
_cell_angle_gamma 72.084(4)
_cell_formula_units_Z 2
_cell_length_a 8.8108(5)
_cell_length_b 12.4832(6)
_cell_length_c 16.4905(8)
_cell_measurement_reflns_used 8574
_cell_measurement_temperature 105
_cell_measurement_theta_max 28.5536
_cell_measurement_theta_min 3.1685
_cell_volume 1599.33(15)
_computing_cell_refinement
;
CrysAlis RED, Oxford Diffraction Ltd.,
Version 1.171.32.5 (release 08-05-2007 CrysAlis171 .NET)
(compiled May  8 2007,13:10:02)
;
_computing_data_collection
;
CrysAlis CCD, Oxford Diffraction Ltd.,
Version 1.171.32.5 (release 08-05-2007 CrysAlis171 .NET)
(compiled May  8 2007,13:10:02)
;
_computing_data_reduction
;
CrysAlis RED, Oxford Diffraction Ltd.,
Version 1.171.32.5 (release 08-05-2007 CrysAlis171 .NET)
(compiled May  8 2007,13:10:02)
;
_computing_structure_refinement 'SHELXL-97 (Sheldrick, 1997)'
_computing_structure_solution 'SHELXS-97 (Sheldrick, 1997)'
_diffrn_ambient_temperature 105
_diffrn_detector_area_resol_mean 16.2879
_diffrn_measured_fraction_theta_full 0.990
_diffrn_measured_fraction_theta_max 0.990
_diffrn_measurement_device_type 'oxford gemini s'
_diffrn_measurement_method '\w scans'
_diffrn_radiation_monochromator graphite
_diffrn_radiation_source 'fine-focus sealed tube'
_diffrn_radiation_type MoK\a
_diffrn_radiation_wavelength 0.71073
_diffrn_reflns_av_R_equivalents 0.0461
_diffrn_reflns_av_sigmaI/netI 0.0805
_diffrn_reflns_limit_h_max 10
_diffrn_reflns_limit_h_min -10
_diffrn_reflns_limit_k_max 15
_diffrn_reflns_limit_k_min -15
_diffrn_reflns_limit_l_max 20
_diffrn_reflns_limit_l_min -20
_diffrn_reflns_number 16029
_diffrn_reflns_theta_full 26.00
_diffrn_reflns_theta_max 26.00
_diffrn_reflns_theta_min 3.18
_diffrn_standards_decay_% 0
_diffrn_standards_interval_count 50
_diffrn_standards_interval_time 1
_diffrn_standards_number 1
_exptl_absorpt_coefficient_mu 4.589
_exptl_absorpt_correction_T_max 1.00000
_exptl_absorpt_correction_T_min 0.64034
_exptl_absorpt_correction_type multi-scan
_exptl_absorpt_process_details
;
CrysAlis RED, Oxford Diffraction Ltd.,
Version 1.171.32.5 (release 08-05-2007 CrysAlis171 .NET)
(compiled May  8 2007,13:10:02)
Empirical absorption correction using spherical harmonics,
 implemented in SCALE3 ABSPACK scaling algorithm.
;
_exptl_crystal_colour yellow
_exptl_crystal_density_diffrn 1.629
_exptl_crystal_density_method 'not measured'
_exptl_crystal_description block
_exptl_crystal_F_000 776
_exptl_crystal_size_max 0.4
_exptl_crystal_size_mid 0.3
_exptl_crystal_size_min 0.2
_refine_diff_density_max 1.411
_refine_diff_density_min -1.544
_refine_diff_density_rms 0.147
_refine_ls_extinction_method none
_refine_ls_goodness_of_fit_ref 0.982
_refine_ls_hydrogen_treatment mixed
_refine_ls_matrix_type full
_refine_ls_number_parameters 387
_refine_ls_number_reflns 6222
_refine_ls_number_restraints 0
_refine_ls_restrained_S_all 0.982
_refine_ls_R_factor_all 0.0461
_refine_ls_R_factor_gt 0.0328
_refine_ls_shift/su_max 0.001
_refine_ls_shift/su_mean 0.000
_refine_ls_structure_factor_coef Fsqd
_refine_ls_weighting_details 'calc w=1/[\s^2^(Fo^2^)+(0.0342P)^2^+0.0000P] where P=(Fo^2^+2Fc^2^)/3'
_refine_ls_weighting_scheme calc
_refine_ls_wR_factor_gt 0.0673
_refine_ls_wR_factor_ref 0.0696
_reflns_number_gt 4981
_reflns_number_total 6222
_reflns_threshold_expression >2sigma(I)
_cod_data_source_file om400812w_si_003.cif
_cod_data_source_block kluge23
_cod_original_cell_volume 1599.33(14)
_cod_original_sg_symbol_H-M P-1
_cod_database_code 4081938

loop_
_symmetry_equiv_pos_as_xyz
'x, y, z'
'-x, -y, -z'

loop_
_atom_site_label
_atom_site_type_symbol
_atom_site_fract_x
_atom_site_fract_y
_atom_site_fract_z
_atom_site_U_iso_or_equiv
_atom_site_adp_type
_atom_site_occupancy
_atom_site_symmetry_multiplicity
_atom_site_calc_flag
_atom_site_refinement_flags
C1 C 1.0058(6) 0.2367(4) 0.2210(3) 0.0156(11) Uani 1 1 d .
C2 C 1.1000(6) 0.1514(4) 0.2991(3) 0.0202(11) Uani 1 1 d .
C3 C 1.2452(6) 0.1648(4) 0.3108(3) 0.0276(13) Uani 1 1 d .
H3 H 1.2785 0.2300 0.2717 0.033 Uiso 1 1 calc R
C4 C 1.3414(7) 0.0827(5) 0.3798(4) 0.0395(16) Uani 1 1 d .
H4 H 1.4389 0.0921 0.3868 0.047 Uiso 1 1 calc R
C5 C 1.2909(8) -0.0126(5) 0.4376(4) 0.0376(15) Uani 1 1 d .
H5 H 1.3554 -0.0687 0.4836 0.045 Uiso 1 1 calc R
C6 C 1.1483(8) -0.0262(4) 0.4284(3) 0.0357(15) Uani 1 1 d .
H6 H 1.1158 -0.0911 0.4684 0.043 Uiso 1 1 calc R
C7 C 1.0495(7) 0.0560(4) 0.3597(3) 0.0258(12) Uani 1 1 d .
H7 H 0.9509 0.0468 0.3545 0.031 Uiso 1 1 calc R
C8 C 0.8466(5) 0.3171(4) 0.2261(3) 0.0150(10) Uani 1 1 d .
C9 C 0.7695(6) 0.3287(4) 0.3090(3) 0.0195(11) Uani 1 1 d .
C10 C 0.8434(7) 0.3550(4) 0.3654(3) 0.0272(13) Uani 1 1 d .
H10 H 0.9463 0.3633 0.3524 0.033 Uiso 1 1 calc R
C11 C 0.7650(8) 0.3689(5) 0.4408(4) 0.0398(16) Uani 1 1 d .
H11 H 0.8154 0.3871 0.4779 0.048 Uiso 1 1 calc R
C12 C 0.6131(9) 0.3561(4) 0.4620(4) 0.0425(17) Uani 1 1 d .
H12 H 0.5601 0.3669 0.5124 0.051 Uiso 1 1 calc R
C13 C 0.5413(7) 0.3272(5) 0.4073(4) 0.0402(16) Uani 1 1 d .
H13 H 0.4400 0.3161 0.4217 0.048 Uiso 1 1 calc R
C14 C 0.6170(6) 0.3144(4) 0.3317(3) 0.0274(13) Uani 1 1 d .
H14 H 0.5657 0.2958 0.2951 0.033 Uiso 1 1 calc R
C15 C 0.7298(6) 0.4598(4) -0.0386(3) 0.0163(10) Uani 1 1 d .
C16 C 0.6793(6) 0.5931(4) -0.0589(3) 0.0187(11) Uani 1 1 d .
H16A H 0.7502 0.6140 -0.0319 0.028 Uiso 1 1 calc R
H16B H 0.5725 0.6169 -0.0367 0.028 Uiso 1 1 calc R
H16C H 0.6827 0.6338 -0.1211 0.028 Uiso 1 1 calc R
C17 C 0.6735(6) 0.2963(4) -0.0647(3) 0.0193(11) Uani 1 1 d .
H17A H 0.5846 0.2671 -0.0328 0.023 Uiso 1 1 calc R
H17B H 0.7685 0.2481 -0.0309 0.023 Uiso 1 1 calc R
C18 C 0.6953(6) 0.2793(4) -0.1521(3) 0.0196(11) Uani 1 1 d .
C19 C 0.7444(6) 0.1635(4) -0.1535(3) 0.0203(11) Uani 1 1 d .
H19 H 0.7641 0.0989 -0.1008 0.024 Uiso 1 1 calc R
C20 C 0.7651(6) 0.1409(4) -0.2302(3) 0.0237(12) Uani 1 1 d .
H20 H 0.7947 0.0621 -0.2290 0.028 Uiso 1 1 calc R
C21 C 0.7420(8) 0.2348(5) -0.3080(4) 0.0510(19) Uani 1 1 d .
H21 H 0.7594 0.2203 -0.3604 0.061 Uiso 1 1 calc R
C22 C 0.6926(10) 0.3514(5) -0.3087(4) 0.073(3) Uani 1 1 d .
H22 H 0.6749 0.4155 -0.3618 0.087 Uiso 1 1 calc R
C23 C 0.6694(8) 0.3739(5) -0.2312(4) 0.0479(19) Uani 1 1 d .
H23 H 0.6362 0.4527 -0.2324 0.057 Uiso 1 1 calc R
C24 C 1.0586(6) 0.3248(4) -0.0548(3) 0.0186(11) Uani 1 1 d .
C25 C 1.0410(6) 0.4009(4) -0.1499(3) 0.0242(12) Uani 1 1 d .
H25A H 0.9431 0.4644 -0.1579 0.036 Uiso 1 1 calc R
H25B H 1.0392 0.3521 -0.1828 0.036 Uiso 1 1 calc R
H25C H 1.1292 0.4350 -0.1700 0.036 Uiso 1 1 calc R
C26 C 1.3154(6) 0.1903(4) -0.0877(3) 0.0225(12) Uani 1 1 d .
H26A H 1.4156 0.1662 -0.0589 0.027 Uiso 1 1 calc R
H26B H 1.3191 0.2558 -0.1425 0.027 Uiso 1 1 calc R
C27 C 1.2984(6) 0.0856(4) -0.1068(3) 0.0176(11) Uani 1 1 d .
C28 C 1.4339(6) 0.0101(4) -0.1302(3) 0.0235(12) Uani 1 1 d .
H28 H 1.5331 0.0213 -0.1292 0.028 Uiso 1 1 calc R
C29 C 1.4247(6) -0.0820(4) -0.1553(3) 0.0284(13) Uani 1 1 d .
H29 H 1.5166 -0.1303 -0.1725 0.034 Uiso 1 1 calc R
C30 C 1.2804(6) -0.1016(4) -0.1546(3) 0.0291(13) Uani 1 1 d .
H30 H 1.2739 -0.1631 -0.1715 0.035 Uiso 1 1 calc R
C31 C 1.1415(6) -0.0286(4) -0.1283(3) 0.0245(12) Uani 1 1 d .
H31 H 1.0432 -0.0429 -0.1260 0.029 Uiso 1 1 calc R
C32 C 1.1533(6) 0.0644(4) -0.1058(3) 0.0233(12) Uani 1 1 d .
H32 H 1.0614 0.1139 -0.0897 0.028 Uiso 1 1 calc R
C33 C 1.2274(16) 0.1886(7) 0.6606(5) 0.122(4) Uani 1 1 d .
H33A H 1.3153 0.1255 0.6940 0.146 Uiso 1 1 calc R
H33B H 1.1304 0.1815 0.6954 0.146 Uiso 1 1 calc R
N1 N 1.0584(4) 0.2384(3) 0.1432(2) 0.0144(9) Uani 1 1 d .
N2 N 0.7753(4) 0.3807(3) 0.1506(2) 0.0162(9) Uani 1 1 d .
N3 N 0.6438(5) 0.4209(3) -0.0722(2) 0.0157(9) Uani 1 1 d .
N4 N 1.1843(5) 0.2335(3) -0.0321(3) 0.0172(9) Uani 1 1 d .
O1 O 1.1946(4) 0.1581(3) 0.1341(2) 0.0196(8) Uani 1 1 d .
O2 O 0.6379(4) 0.4618(3) 0.1477(2) 0.0263(8) Uani 1 1 d .
Cl1 Cl 1.2148(3) 0.16373(18) 0.56676(12) 0.0754(6) Uani 1 1 d .
Cl2 Cl 1.2545(4) 0.32502(19) 0.64656(15) 0.1015(9) Uani 1 1 d .
Pt1 Pt 0.90766(2) 0.354806(16) 0.041906(12) 0.01491(7) Uani 1 1 d .
H3N H 0.537(6) 0.475(4) -0.100(3) 0.034(15) Uiso 1 1 d .
H4N H 1.202(7) 0.191(5) 0.037(4) 0.06(2) Uiso 1 1 d .

loop_
_atom_site_aniso_label
_atom_site_aniso_U_11
_atom_site_aniso_U_22
_atom_site_aniso_U_33
_atom_site_aniso_U_23
_atom_site_aniso_U_13
_atom_site_aniso_U_12
C1 0.018(3) 0.014(2) 0.016(3) -0.0053(19) -0.001(2) -0.0057(19)
C2 0.024(3) 0.018(2) 0.016(3) -0.009(2) -0.003(2) 0.002(2)
C3 0.032(3) 0.027(3) 0.022(3) -0.008(2) -0.005(3) -0.003(2)
C4 0.038(4) 0.044(3) 0.031(3) -0.011(3) -0.022(3) 0.003(3)
C5 0.047(4) 0.029(3) 0.024(3) -0.009(3) -0.013(3) 0.011(3)
C6 0.059(4) 0.016(2) 0.021(3) -0.007(2) 0.008(3) 0.000(3)
C7 0.040(3) 0.018(2) 0.018(3) -0.010(2) 0.003(3) -0.004(2)
C8 0.018(3) 0.017(2) 0.013(2) -0.0080(19) 0.001(2) -0.005(2)
C9 0.029(3) 0.010(2) 0.012(3) -0.0032(19) 0.001(2) 0.002(2)
C10 0.043(4) 0.024(3) 0.016(3) -0.009(2) 0.001(3) -0.010(2)
C11 0.074(5) 0.027(3) 0.016(3) -0.008(2) 0.000(3) -0.011(3)
C12 0.074(5) 0.021(3) 0.015(3) -0.009(2) 0.020(3) 0.004(3)
C13 0.040(4) 0.030(3) 0.030(3) -0.003(3) 0.016(3) 0.003(3)
C14 0.027(3) 0.025(3) 0.021(3) -0.006(2) 0.001(3) 0.000(2)
C15 0.015(3) 0.023(2) 0.013(2) -0.011(2) 0.006(2) -0.006(2)
C16 0.023(3) 0.017(2) 0.019(3) -0.006(2) -0.002(2) -0.008(2)
C17 0.026(3) 0.015(2) 0.018(3) -0.007(2) -0.001(2) -0.005(2)
C18 0.021(3) 0.021(2) 0.019(3) -0.012(2) 0.001(2) -0.004(2)
C19 0.021(3) 0.015(2) 0.023(3) -0.005(2) -0.001(2) -0.003(2)
C20 0.028(3) 0.019(2) 0.026(3) -0.013(2) 0.000(3) -0.003(2)
C21 0.095(6) 0.031(3) 0.020(3) -0.017(3) -0.006(3) 0.004(3)
C22 0.153(8) 0.026(3) 0.018(3) -0.009(3) -0.012(4) 0.010(4)
C23 0.091(5) 0.018(3) 0.026(3) -0.012(2) -0.016(4) 0.009(3)
C24 0.020(3) 0.022(2) 0.020(3) -0.009(2) -0.001(2) -0.013(2)
C25 0.023(3) 0.029(3) 0.019(3) -0.008(2) 0.000(2) -0.005(2)
C26 0.019(3) 0.026(3) 0.025(3) -0.014(2) 0.001(2) -0.004(2)
C27 0.022(3) 0.018(2) 0.017(3) -0.010(2) 0.000(2) -0.006(2)
C28 0.017(3) 0.023(2) 0.033(3) -0.012(2) 0.002(2) -0.008(2)
C29 0.022(3) 0.028(3) 0.034(3) -0.016(2) 0.006(3) -0.002(2)
C30 0.021(3) 0.021(2) 0.030(3) 0.008(2) -0.008(3) -0.003(2)
C31 0.019(3) 0.026(3) 0.035(3) -0.015(2) 0.000(3) -0.010(2)
C32 0.014(3) 0.026(3) 0.029(3) -0.012(2) 0.000(2) -0.001(2)
C33 0.284(14) 0.057(5) 0.040(5) -0.011(4) -0.017(7) -0.070(7)
N1 0.013(2) 0.0152(18) 0.017(2) -0.0083(16) -0.0014(18) -0.0031(16)
N2 0.011(2) 0.022(2) 0.018(2) -0.0108(17) 0.0013(18) -0.0039(17)
N3 0.018(2) 0.0140(18) 0.016(2) -0.0091(16) -0.0037(19) -0.0008(17)
N4 0.015(2) 0.023(2) 0.019(2) -0.0145(18) 0.0028(19) -0.0055(18)
O1 0.0195(19) 0.0161(15) 0.0201(19) -0.0091(14) -0.0022(16) 0.0033(14)
O2 0.0157(19) 0.0329(19) 0.027(2) -0.0154(16) -0.0049(17) 0.0066(15)
Cl1 0.1178(18) 0.0819(13) 0.0490(11) -0.0318(10) 0.0124(12) -0.0539(13)
Cl2 0.185(3) 0.0718(13) 0.0752(15) -0.0455(12) 0.0468(16) -0.0713(16)
Pt1 0.01522(11) 0.01673(9) 0.01453(11) -0.00830(7) -0.00095(8) -0.00314(7)

loop_
_atom_type_symbol
_atom_type_description
_atom_type_scat_dispersion_real
_atom_type_scat_dispersion_imag
_atom_type_scat_source
C C 0.0033 0.0016 'International Tables Vol C Tables 4.2.6.8 and 6.1.1.4'
H H 0.0000 0.0000 'International Tables Vol C Tables 4.2.6.8 and 6.1.1.4'
N N 0.0061 0.0033 'International Tables Vol C Tables 4.2.6.8 and 6.1.1.4'
O O 0.0106 0.0060 'International Tables Vol C Tables 4.2.6.8 and 6.1.1.4'
Cl Cl 0.1484 0.1585 'International Tables Vol C Tables 4.2.6.8 and 6.1.1.4'
Pt Pt -1.7033 8.3905 'International Tables Vol C Tables 4.2.6.8 and 6.1.1.4'

loop_
_geom_angle_atom_site_label_1
_geom_angle_atom_site_label_2
_geom_angle_atom_site_label_3
_geom_angle
N1 C1 C8 115.9(4)
N1 C1 C2 120.6(4)
C8 C1 C2 123.4(4)
C7 C2 C3 118.7(4)
C7 C2 C1 121.9(4)
C3 C2 C1 119.3(4)
C4 C3 C2 121.1(5)
C4 C3 H3 119.5
C2 C3 H3 119.5
C5 C4 C3 119.1(6)
C5 C4 H4 120.5
C3 C4 H4 120.5
C6 C5 C4 120.8(5)
C6 C5 H5 119.6
C4 C5 H5 119.6
C5 C6 C7 120.9(5)
C5 C6 H6 119.5
C7 C6 H6 119.5
C2 C7 C6 119.3(5)
C2 C7 H7 120.3
C6 C7 H7 120.3
N2 C8 C1 115.3(4)
N2 C8 C9 121.4(4)
C1 C8 C9 123.3(4)
C10 C9 C14 118.2(5)
C10 C9 C8 122.2(5)
C14 C9 C8 119.6(4)
C11 C10 C9 120.3(6)
C11 C10 H10 119.9
C9 C10 H10 119.9
C12 C11 C10 121.0(6)
C12 C11 H11 119.5
C10 C11 H11 119.5
C13 C12 C11 118.8(5)
C13 C12 H12 120.6
C11 C12 H12 120.6
C14 C13 C12 120.9(6)
C14 C13 H13 119.5
C12 C13 H13 119.5
C13 C14 C9 120.8(5)
C13 C14 H14 119.6
C9 C14 H14 119.6
N3 C15 C16 115.2(4)
N3 C15 Pt1 124.4(3)
C16 C15 Pt1 120.3(3)
C15 C16 H16A 109.5
C15 C16 H16B 109.5
H16A C16 H16B 109.5
C15 C16 H16C 109.5
H16A C16 H16C 109.5
H16B C16 H16C 109.5
N3 C17 C18 113.5(4)
N3 C17 H17A 108.9
C18 C17 H17A 108.9
N3 C17 H17B 108.9
C18 C17 H17B 108.9
H17A C17 H17B 107.7
C23 C18 C19 117.9(5)
C23 C18 C17 123.3(4)
C19 C18 C17 118.8(4)
C20 C19 C18 122.1(4)
C20 C19 H19 118.9
C18 C19 H19 118.9
C21 C20 C19 119.5(5)
C21 C20 H20 120.2
C19 C20 H20 120.2
C20 C21 C22 119.7(5)
C20 C21 H21 120.1
C22 C21 H21 120.1
C21 C22 C23 120.6(5)
C21 C22 H22 119.7
C23 C22 H22 119.7
C18 C23 C22 120.1(5)
C18 C23 H23 119.9
C22 C23 H23 119.9
N4 C24 C25 117.9(5)
N4 C24 Pt1 116.6(3)
C25 C24 Pt1 125.5(3)
C24 C25 H25A 109.5
C24 C25 H25B 109.5
H25A C25 H25B 109.5
C24 C25 H25C 109.5
H25A C25 H25C 109.5
H25B C25 H25C 109.5
N4 C26 C27 113.0(4)
N4 C26 H26A 109.0
C27 C26 H26A 109.0
N4 C26 H26B 109.0
C27 C26 H26B 109.0
H26A C26 H26B 107.8
C32 C27 C28 118.3(4)
C32 C27 C26 123.1(4)
C28 C27 C26 118.5(4)
C27 C28 C29 121.3(5)
C27 C28 H28 119.4
C29 C28 H28 119.4
C30 C29 C28 119.8(5)
C30 C29 H29 120.1
C28 C29 H29 120.1
C29 C30 C31 120.0(5)
C29 C30 H30 120.0
C31 C30 H30 120.0
C32 C31 C30 119.0(5)
C32 C31 H31 120.5
C30 C31 H31 120.5
C31 C32 C27 121.5(5)
C31 C32 H32 119.3
C27 C32 H32 119.3
Cl1 C33 Cl2 116.0(4)
Cl1 C33 H33A 108.3
Cl2 C33 H33A 108.3
Cl1 C33 H33B 108.3
Cl2 C33 H33B 108.3
H33A C33 H33B 107.4
C1 N1 O1 119.4(3)
C1 N1 Pt1 115.9(3)
O1 N1 Pt1 124.3(3)
O2 N2 C8 119.7(4)
O2 N2 Pt1 124.8(3)
C8 N2 Pt1 115.1(3)
C15 N3 C17 125.2(4)
C15 N3 H3N 121(3)
C17 N3 H3N 113(3)
C24 N4 C26 128.9(4)
C24 N4 H4N 115(3)
C26 N4 H4N 115(3)
C15 Pt1 C24 93.42(18)
C15 Pt1 N1 169.02(17)
C24 Pt1 N1 96.27(17)
C15 Pt1 N2 92.91(17)
C24 Pt1 N2 173.13(16)
N1 Pt1 N2 77.68(14)

loop_
_geom_bond_atom_site_label_1
_geom_bond_atom_site_label_2
_geom_bond_distance
C1 N1 1.298(6)
C1 C8 1.465(6)
C1 C2 1.485(6)
C2 C7 1.388(7)
C2 C3 1.388(7)
C3 C4 1.386(6)
C3 H3 0.9300
C4 C5 1.371(8)
C4 H4 0.9300
C5 C6 1.353(8)
C5 H5 0.9300
C6 C7 1.395(7)
C6 H6 0.9300
C7 H7 0.9300
C8 N2 1.319(5)
C8 C9 1.477(6)
C9 C10 1.388(7)
C9 C14 1.392(7)
C10 C11 1.380(8)
C10 H10 0.9300
C11 C12 1.378(9)
C11 H11 0.9300
C12 C13 1.373(8)
C12 H12 0.9300
C13 C14 1.371(7)
C13 H13 0.9300
C14 H14 0.9300
C15 N3 1.289(6)
C15 C16 1.499(6)
C15 Pt1 1.985(4)
C16 H16A 0.9600
C16 H16B 0.9600
C16 H16C 0.9600
C17 N3 1.454(5)
C17 C18 1.512(6)
C17 H17A 0.9700
C17 H17B 0.9700
C18 C23 1.382(7)
C18 C19 1.384(6)
C19 C20 1.372(7)
C19 H19 0.9300
C20 C21 1.364(7)
C20 H20 0.9300
C21 C22 1.381(8)
C21 H21 0.9300
C22 C23 1.384(8)
C22 H22 0.9300
C23 H23 0.9300
C24 N4 1.298(6)
C24 C25 1.498(6)
C24 Pt1 2.002(5)
C25 H25A 0.9600
C25 H25B 0.9600
C25 H25C 0.9600
C26 N4 1.470(6)
C26 C27 1.507(6)
C26 H26A 0.9700
C26 H26B 0.9700
C27 C32 1.380(7)
C27 C28 1.384(7)
C28 C29 1.386(7)
C28 H28 0.9300
C29 C30 1.364(7)
C29 H29 0.9300
C30 C31 1.407(7)
C30 H30 0.9300
C31 C32 1.379(7)
C31 H31 0.9300
C32 H32 0.9300
C33 Cl1 1.712(7)
C33 Cl2 1.717(8)
C33 H33A 0.9700
C33 H33B 0.9700
N1 O1 1.338(5)
N1 Pt1 2.066(3)
N2 O2 1.311(5)
N2 Pt1 2.075(4)
N3 H3N 1.02(5)
N4 H4N 1.07(6)

loop_
_geom_torsion_atom_site_label_1
_geom_torsion_atom_site_label_2
_geom_torsion_atom_site_label_3
_geom_torsion_atom_site_label_4
_geom_torsion
N1 C1 C2 C7 -111.2(6)
C8 C1 C2 C7 64.5(6)
N1 C1 C2 C3 66.7(6)
C8 C1 C2 C3 -117.6(5)
C7 C2 C3 C4 2.1(8)
C1 C2 C3 C4 -175.9(5)
C2 C3 C4 C5 -0.5(8)
C3 C4 C5 C6 -0.8(9)
C4 C5 C6 C7 0.4(9)
C3 C2 C7 C6 -2.5(7)
C1 C2 C7 C6 175.5(4)
C5 C6 C7 C2 1.2(8)
N1 C1 C8 N2 0.6(6)
C2 C1 C8 N2 -175.3(4)
N1 C1 C8 C9 -178.7(4)
C2 C1 C8 C9 5.3(7)
N2 C8 C9 C10 -125.7(5)
C1 C8 C9 C10 53.6(6)
N2 C8 C9 C14 53.6(6)
C1 C8 C9 C14 -127.1(5)
C14 C9 C10 C11 -1.4(7)
C8 C9 C10 C11 177.9(4)
C9 C10 C11 C12 0.5(7)
C10 C11 C12 C13 1.1(8)
C11 C12 C13 C14 -1.8(8)
C12 C13 C14 C9 0.9(7)
C10 C9 C14 C13 0.7(7)
C8 C9 C14 C13 -178.6(4)
N3 C17 C18 C23 -7.9(7)
N3 C17 C18 C19 171.8(4)
C23 C18 C19 C20 -1.1(8)
C17 C18 C19 C20 179.3(5)
C18 C19 C20 C21 2.2(8)
C19 C20 C21 C22 -2.3(10)
C20 C21 C22 C23 1.2(12)
C19 C18 C23 C22 0.0(10)
C17 C18 C23 C22 179.6(6)
C21 C22 C23 C18 -0.1(12)
N4 C26 C27 C32 25.6(6)
N4 C26 C27 C28 -157.3(4)
C32 C27 C28 C29 2.3(7)
C26 C27 C28 C29 -174.8(4)
C27 C28 C29 C30 -1.9(8)
C28 C29 C30 C31 -0.2(8)
C29 C30 C31 C32 1.8(7)
C30 C31 C32 C27 -1.4(7)
C28 C27 C32 C31 -0.6(7)
C26 C27 C32 C31 176.4(4)
C8 C1 N1 O1 -172.6(4)
C2 C1 N1 O1 3.5(6)
C8 C1 N1 Pt1 0.4(5)
C2 C1 N1 Pt1 176.4(3)
C1 C8 N2 O2 -174.7(4)
C9 C8 N2 O2 4.7(6)
C1 C8 N2 Pt1 -1.3(5)
C9 C8 N2 Pt1 178.0(3)
C16 C15 N3 C17 177.3(4)
Pt1 C15 N3 C17 -7.1(7)
C18 C17 N3 C15 -122.0(5)
C25 C24 N4 C26 -1.4(7)
Pt1 C24 N4 C26 -179.4(4)
C27 C26 N4 C24 -99.4(6)
N3 C15 Pt1 C24 77.3(4)
C16 C15 Pt1 C24 -107.3(4)
N3 C15 Pt1 N1 -74.7(10)
C16 C15 Pt1 N1 100.7(9)
N3 C15 Pt1 N2 -105.4(4)
C16 C15 Pt1 N2 70.0(4)
N4 C24 Pt1 C15 -162.6(4)
C25 C24 Pt1 C15 19.5(4)
N4 C24 Pt1 N1 12.3(4)
C25 C24 Pt1 N1 -165.6(4)
N4 C24 Pt1 N2 40.3(16)
C25 C24 Pt1 N2 -137.6(13)
C1 N1 Pt1 C15 -32.3(10)
O1 N1 Pt1 C15 140.3(8)
C1 N1 Pt1 C24 175.9(3)
O1 N1 Pt1 C24 -11.5(3)
C1 N1 Pt1 N2 -0.8(3)
O1 N1 Pt1 N2 171.8(3)
O2 N2 Pt1 C15 -11.5(4)
C8 N2 Pt1 C15 175.5(3)
O2 N2 Pt1 C24 145.6(13)
C8 N2 Pt1 C24 -27.4(16)
O2 N2 Pt1 N1 174.2(4)
C8 N2 Pt1 N1 1.2(3)
